data_4500490
loop_
_publ_author_name
'Sarma, Debajit'
'Ramanujachary, K. V.'
'Stock, Norbert'
'Natarajan, Srinivasan'

_publ_section_title
;
 High-Throughput Study of the
 Cu(CH3COO)2&#x00B7;H2O&#x2212;5-Nitroisophthalic Acid&#x2212;Heterocyclic
 Ligand System: Synthesis, Structure, Magnetic, and Heterogeneous
 Catalytic Studies of Three Copper Nitroisophthalates
;
_journal_issue 4
_journal_name_full 'Crystal Growth &amp; Design'
_journal_page_first 1357
_journal_paper_doi 10.1021/cg1015934
_journal_volume 11
_journal_year 2011
_chemical_formula_moiety 'C9 H5 Cu2 N5 O10'
_chemical_formula_sum 'C9 H5 Cu2 N5 O10'
_chemical_formula_weight 470.26
_chemical_name_common Cu-Nitroisophthalate
_chemical_name_systematic
;
 ?
;
_space_group_IT_number 11
_symmetry_cell_setting monoclinic
_symmetry_space_group_name_Hall '-P 2yb'
_symmetry_space_group_name_H-M 'P 1 21/m 1'
_atom_sites_solution_hydrogens geom
_atom_sites_solution_primary direct
_atom_sites_solution_secondary difmap
_audit_creation_method SHELXL-97
_cell_angle_alpha 90.00
_cell_angle_beta 90.144(2)
_cell_angle_gamma 90.00
_cell_formula_units_Z 2
_cell_length_a 10.0134(2)
_cell_length_b 6.5861(2)
_cell_length_c 11.4842(3)
_cell_measurement_reflns_used 1619
_cell_measurement_temperature 293(2)
_cell_measurement_theta_max 25.98
_cell_measurement_theta_min 2.70
_cell_volume 757.37(3)
_computing_cell_refinement 'SAINT (Bruker, 2000)'
_computing_data_collection 'SMART (Bruker, 2000)'
_computing_data_reduction SAINT
_computing_molecular_graphics 'Ortep-3 for Windows (Farrugia, 1999) and CAMERON (Watkin et al., 1993)'
_computing_publication_material 'PLATON (Spek, 2003)'
_computing_structure_refinement 'SHELXL-97 (Sheldrick, 1997)'
_computing_structure_solution 'SIR92 (Altomare et al., 1993)'
_diffrn_ambient_temperature 293(2)
_diffrn_measured_fraction_theta_full 0.994
_diffrn_measured_fraction_theta_max 0.994
_diffrn_measurement_device_type 'Bruker Smart CCD area detector'
_diffrn_measurement_method '\f and \w scans'
_diffrn_radiation_monochromator graphite
_diffrn_radiation_source 'fine-focus sealed tube'
_diffrn_radiation_type MoK\a
_diffrn_radiation_wavelength 0.71073
_diffrn_reflns_av_R_equivalents 0.0308
_diffrn_reflns_av_sigmaI/netI 0.0355
_diffrn_reflns_limit_h_max 12
_diffrn_reflns_limit_h_min -12
_diffrn_reflns_limit_k_max 8
_diffrn_reflns_limit_k_min -8
_diffrn_reflns_limit_l_max 14
_diffrn_reflns_limit_l_min -14
_diffrn_reflns_number 4640
_diffrn_reflns_theta_full 25.98
_diffrn_reflns_theta_max 25.98
_diffrn_reflns_theta_min 2.70
_exptl_absorpt_coefficient_mu 2.875
_exptl_absorpt_correction_T_max 0.9447
_exptl_absorpt_correction_T_min 0.8026
_exptl_absorpt_correction_type multi-scan
_exptl_absorpt_process_details '(SADABS; Sheldrick, 1996)'
_exptl_crystal_colour blue
_exptl_crystal_density_diffrn 2.058
_exptl_crystal_density_method 'not measured'
_exptl_crystal_description rod
_exptl_crystal_F_000 462
_exptl_crystal_size_max 0.08
_exptl_crystal_size_mid 0.04
_exptl_crystal_size_min 0.02
_refine_diff_density_max 0.800
_refine_diff_density_min -0.561
_refine_diff_density_rms 0.110
_refine_ls_extinction_method none
_refine_ls_goodness_of_fit_ref 1.237
_refine_ls_hydrogen_treatment constr
_refine_ls_matrix_type full
_refine_ls_number_parameters 148
_refine_ls_number_reflns 1619
_refine_ls_number_restraints 0
_refine_ls_restrained_S_all 1.237
_refine_ls_R_factor_all 0.0596
_refine_ls_R_factor_gt 0.0505
_refine_ls_shift/su_max 0.000
_refine_ls_shift/su_mean 0.000
_refine_ls_structure_factor_coef Fsqd
_refine_ls_weighting_details 'calc w=1/[\s^2^(Fo^2^)+(0.0287P)^2^+3.8510P] where P=(Fo^2^+2Fc^2^)/3'
_refine_ls_weighting_scheme calc
_refine_ls_wR_factor_gt 0.1233
_refine_ls_wR_factor_ref 0.1254
_reflns_number_gt 1362
_reflns_number_total 1619
_reflns_threshold_expression >2sigma(I)
_cod_data_source_file cg1015934_si_001.cif
_cod_data_source_block CompoundII
_cod_depositor_comments
;
The following automatic conversions were performed:

'_symmetry_cell_setting' value 'Monoclinic' changed to 'monoclinic'
according to /home/saulius/struct/CIF-dictionaries/cif_core.dic
dictionary named 'cif_core.dic' version 2.4.1 from 2010-06-29.

Automatic conversion script
Id: cif_fix_values 1715 2011-07-08 13:25:40Z adriana 
;
_cod_original_sg_symbol_H-M 'P 21/m'
_cod_database_code 4500490

loop_
_symmetry_equiv_pos_as_xyz
'x, y, z'
'-x, y+1/2, -z'
'-x, -y, -z'
'x, -y-1/2, z'

loop_
_atom_site_label
_atom_site_type_symbol
_atom_site_fract_x
_atom_site_fract_y
_atom_site_fract_z
_atom_site_U_iso_or_equiv
_atom_site_adp_type
_atom_site_occupancy
_atom_site_symmetry_multiplicity
_atom_site_calc_flag
_atom_site_refinement_flags
Cu1 Cu 0.99118(9) 1.2500 0.72874(8) 0.0257(3) Uani 1 2 d S
Cu2 Cu 1.0000 1.0000 1.0000 0.0382(3) Uani 1 2 d S
O1 O 0.1624(6) 1.2500 0.6572(6) 0.0410(15) Uani 1 2 d S
O2 O 0.7923(5) 1.2500 0.7446(5) 0.0375(14) Uani 1 2 d S
O3 O 1.0413(6) 1.2500 0.9159(5) 0.0373(14) Uani 1 2 d S
O4 O 0.8628(6) 1.2500 0.5646(6) 0.0521(19) Uani 1 2 d S
O5 O 0.2916(6) 1.2500 0.8151(6) 0.059(2) Uani 1 2 d S
O6 O 0.5497(8) 1.2500 0.2441(6) 0.071(2) Uani 1 2 d S
O7 O 0.3382(8) 1.2500 0.2729(7) 0.072(2) Uani 1 2 d S
O8 O 0.7556(8) 1.0449(17) 0.9768(7) 0.141(4) Uani 1 1 d .
O100 O 1.475(3) 1.2500 0.987(2) 0.43(3) Uani 1 2 d S
N1 N 0.9945(5) 0.9174(9) 0.7420(4) 0.0366(12) Uani 1 1 d .
N2 N 0.9942(5) 0.8486(8) 0.8500(4) 0.0348(12) Uani 1 1 d .
N3 N 0.4537(9) 1.2500 0.3059(7) 0.048(2) Uani 1 2 d S
C1 C 0.3903(8) 1.2500 0.6262(7) 0.0289(18) Uani 1 2 d S
C2 C 0.5201(8) 1.2500 0.6695(7) 0.0272(17) Uani 1 2 d S
H2 H 0.5344 1.2500 0.7496 0.033 Uiso 1 2 calc SR
C3 C 0.6288(8) 1.2500 0.5942(7) 0.0289(18) Uani 1 2 d S
C4 C 0.6080(8) 1.2500 0.4749(7) 0.0298(18) Uani 1 2 d S
H4 H 0.6794 1.2500 0.4233 0.036 Uiso 1 2 calc SR
C5 C 0.4782(8) 1.2500 0.4353(7) 0.0296(18) Uani 1 2 d S
C6 C 0.3700(8) 1.2500 0.5072(8) 0.0324(19) Uani 1 2 d S
H6 H 0.2839 1.2500 0.4766 0.039 Uiso 1 2 calc SR
C7 C 0.2729(8) 1.2500 0.7088(8) 0.034(2) Uani 1 2 d S
C8 C 0.7708(8) 1.2500 0.6368(7) 0.0307(18) Uani 1 2 d S
C9 C 0.9970(9) 0.7500 0.6767(8) 0.045(2) Uani 1 2 d S
H9 H 1.0002 0.7500 0.5958 0.054 Uiso 1 2 calc SR

loop_
_atom_site_aniso_label
_atom_site_aniso_U_11
_atom_site_aniso_U_22
_atom_site_aniso_U_33
_atom_site_aniso_U_23
_atom_site_aniso_U_13
_atom_site_aniso_U_12
Cu1 0.0219(5) 0.0308(6) 0.0244(5) 0.000 -0.0007(4) 0.000
Cu2 0.0622(8) 0.0206(6) 0.0318(6) 0.0025(4) 0.0050(5) 0.0014(5)
O1 0.024(3) 0.050(4) 0.048(4) 0.000 0.003(3) 0.000
O2 0.024(3) 0.047(4) 0.042(4) 0.000 -0.009(3) 0.000
O3 0.048(4) 0.024(3) 0.040(4) 0.000 0.009(3) 0.000
O4 0.024(3) 0.087(6) 0.045(4) 0.000 0.011(3) 0.000
O5 0.031(3) 0.107(7) 0.038(4) 0.000 0.004(3) 0.000
O6 0.062(5) 0.111(7) 0.040(4) 0.000 0.010(4) 0.000
O7 0.059(5) 0.111(7) 0.045(4) 0.000 -0.027(4) 0.000
O8 0.087(5) 0.204(10) 0.130(7) 0.037(7) 0.009(5) 0.039(6)
O100 0.23(3) 0.93(9) 0.128(16) 0.000 -0.008(15) 0.000
N1 0.033(2) 0.047(3) 0.030(3) 0.008(2) 0.002(2) 0.003(2)
N2 0.044(3) 0.030(3) 0.031(3) 0.004(2) 0.001(2) -0.002(2)
N3 0.068(6) 0.038(5) 0.038(5) 0.000 -0.013(4) 0.000
C1 0.033(4) 0.020(4) 0.034(4) 0.000 0.006(3) 0.000
C2 0.035(4) 0.023(4) 0.024(4) 0.000 0.001(3) 0.000
C3 0.023(4) 0.024(4) 0.039(5) 0.000 -0.007(3) 0.000
C4 0.036(4) 0.021(4) 0.033(4) 0.000 0.009(4) 0.000
C5 0.039(4) 0.025(4) 0.025(4) 0.000 -0.006(3) 0.000
C6 0.023(4) 0.028(5) 0.046(5) 0.000 -0.011(4) 0.000
C7 0.022(4) 0.035(5) 0.045(5) 0.000 0.003(4) 0.000
C8 0.029(4) 0.029(5) 0.034(5) 0.000 0.006(4) 0.000
C9 0.031(5) 0.071(7) 0.032(5) 0.000 0.007(4) 0.000

loop_
_atom_type_symbol
_atom_type_description
_atom_type_scat_dispersion_real
_atom_type_scat_dispersion_imag
_atom_type_scat_source
C C 0.0033 0.0016 'International Tables Vol C Tables 4.2.6.8 and 6.1.1.4'
H H 0.0000 0.0000 'International Tables Vol C Tables 4.2.6.8 and 6.1.1.4'
N N 0.0061 0.0033 'International Tables Vol C Tables 4.2.6.8 and 6.1.1.4'
O O 0.0106 0.0060 'International Tables Vol C Tables 4.2.6.8 and 6.1.1.4'
Cu Cu 0.3201 1.2651 'International Tables Vol C Tables 4.2.6.8 and 6.1.1.4'

loop_
_geom_angle_atom_site_label_1
_geom_angle_atom_site_label_2
_geom_angle_atom_site_label_3
_geom_angle
_geom_angle_site_symmetry_1
_geom_angle_site_symmetry_3
O1 Cu1 O2 159.7(3) 1_655 .
O1 Cu1 N1 90.95(13) 1_655 .
O2 Cu1 N1 90.48(13) . .
O1 Cu1 N1 90.95(13) 1_655 4_585
O2 Cu1 N1 90.48(13) . 4_585
N1 Cu1 N1 171.9(3) . 4_585
O1 Cu1 O3 102.6(3) 1_655 .
O2 Cu1 O3 97.8(2) . .
N1 Cu1 O3 85.95(13) . .
N1 Cu1 O3 85.95(13) 4_585 .
O1 Cu1 O4 98.6(2) 1_655 .
O2 Cu1 O4 61.0(2) . .
N1 Cu1 O4 93.76(13) . .
N1 Cu1 O4 93.76(13) 4_585 .
O3 Cu1 O4 158.8(2) . .
O1 Cu1 C8 128.8(3) 1_655 .
O2 Cu1 C8 30.8(2) . .
N1 Cu1 C8 92.48(13) . .
N1 Cu1 C8 92.48(13) 4_585 .
O3 Cu1 C8 128.6(3) . .
O4 Cu1 C8 30.2(2) . .
O3 Cu2 O3 180.000(1) 3_777 .
O3 Cu2 N2 90.0(2) 3_777 .
O3 Cu2 N2 90.0(2) . .
O3 Cu2 N2 90.0(2) 3_777 3_777
O3 Cu2 N2 90.0(2) . 3_777
N2 Cu2 N2 180.000(1) . 3_777
O3 Cu2 O8 86.8(3) 3_777 1
O3 Cu2 O8 93.2(3) . 1
N2 Cu2 O8 86.6(3) . 1
N2 Cu2 O8 93.4(3) 3_777 1
O3 Cu2 O8 86.8(3) 3_777 .
O3 Cu2 O8 93.2(3) . .
N2 Cu2 O8 86.6(3) . .
N2 Cu2 O8 93.4(3) 3_777 .
O8 Cu2 O8 0.00(6) 1 .
C7 O1 Cu1 126.2(6) . 1_455
C8 O2 Cu1 94.5(5) . .
Cu2 O3 Cu2 114.9(3) 2_757 .
Cu2 O3 Cu1 115.70(19) 2_757 .
Cu2 O3 Cu1 115.70(19) . .
C8 O4 Cu1 82.3(5) . .
O8 O8 Cu2 0(4) 1 .
N2 N1 C9 104.1(6) . .
N2 N1 Cu1 114.0(4) . .
C9 N1 Cu1 141.8(5) . .
N2 N2 N1 110.1(3) 4_575 .
N2 N2 Cu2 120.06(14) 4_575 .
N1 N2 Cu2 129.8(4) . .
O6 N3 O7 125.5(9) . .
O6 N3 C5 117.1(8) . .
O7 N3 C5 117.4(9) . .
C6 C1 C2 119.3(7) . .
C6 C1 C7 120.5(8) . .
C2 C1 C7 120.2(7) . .
C1 C2 C3 120.6(7) . .
C4 C3 C2 119.9(7) . .
C4 C3 C8 117.5(7) . .
C2 C3 C8 122.6(7) . .
C5 C4 C3 117.8(7) . .
C6 C5 C4 123.5(7) . .
C6 C5 N3 118.0(8) . .
C4 C5 N3 118.5(8) . .
C5 C6 C1 118.9(7) . .
O5 C7 O1 126.8(8) . .
O5 C7 C1 120.3(7) . .
O1 C7 C1 112.9(8) . .
O4 C8 O2 122.2(8) . .
O4 C8 C3 119.1(8) . .
O2 C8 C3 118.7(7) . .
O4 C8 Cu1 67.5(5) . .
O2 C8 Cu1 54.7(4) . .
C3 C8 Cu1 173.4(6) . .
N1 C9 N1 111.6(8) . 4_575

loop_
_geom_bond_atom_site_label_1
_geom_bond_atom_site_label_2
_geom_bond_distance
_geom_bond_site_symmetry_2
Cu1 O1 1.903(6) 1_655
Cu1 O2 2.000(6) .
Cu1 N1 2.196(6) .
Cu1 N1 2.196(6) 4_585
Cu1 O3 2.206(6) .
Cu1 O4 2.279(7) .
Cu1 C8 2.444(8) .
Cu2 O3 1.953(3) 3_777
Cu2 O3 1.953(3) .
Cu2 N2 1.991(5) .
Cu2 N2 1.991(5) 3_777
Cu2 O8 2.478(8) 1
Cu2 O8 2.478(8) .
O1 C7 1.254(10) .
O1 Cu1 1.903(6) 1_455
O2 C8 1.256(10) .
O3 Cu2 1.953(3) 2_757
O4 C8 1.241(9) .
O5 C7 1.234(11) .
O6 N3 1.196(11) .
O7 N3 1.217(11) .
O8 O8 0.00(3) 1
N1 N2 1.321(6) .
N1 C9 1.333(7) .
N2 N2 1.298(10) 4_575
N3 C5 1.507(11) .
C1 C6 1.381(12) .
C1 C2 1.391(11) .
C1 C7 1.513(11) .
C2 C3 1.392(11) .
C3 C4 1.385(11) .
C3 C8 1.503(11) .
C4 C5 1.375(11) .
C5 C6 1.364(12) .
C9 N1 1.333(7) 4_575
